data_8106765
loop_
_publ_author_name
'Yin, Ning'
'Wu, Qiong'
'Zhang, Heng-Qiang'
'Zhang, Qi-Ying'

_publ_section_title
;
 Crystal structure of (acetylacetonato-\k2
 O,O&#x2032;)-(2-amino-6-chlorobenzoato-\kO)-oxido(1,10-phenanthroline-\k2
 N,N&#x2032;)vanadium(IV) -- trichloromethane (1/1)
;
_journal_issue 6
_journal_name_full 'Zeitschrift f\"ur Kristallographie - New Crystal Structures'
_journal_page_first 1045
_journal_page_last 1047
_journal_paper_doi 10.1515/ncrs-2017-0195
_journal_volume 232
_journal_year 2017
_chemical_formula_moiety 'C24 H20 Cl N3 O5 V, C H Cl3'
_chemical_formula_sum 'C25 H21 Cl4 N3 O5 V'
_chemical_formula_weight 636.19
_space_group_IT_number 2
_space_group_name_Hall '-P 1'
_space_group_name_H-M_alt 'P -1'
_symmetry_cell_setting triclinic
_symmetry_space_group_name_Hall '-P 1'
_symmetry_space_group_name_H-M 'P -1'
_atom_sites_solution_hydrogens geom
_atom_sites_solution_primary direct
_atom_sites_solution_secondary difmap
_cell_angle_alpha 78.0580(10)
_cell_angle_beta 80.405(2)
_cell_angle_gamma 69.3880(10)
_cell_formula_units_Z 2
_cell_length_a 10.8055(5)
_cell_length_b 11.5657(6)
_cell_length_c 12.0494(6)
_cell_measurement_reflns_used 7038
_cell_measurement_temperature 296(2)
_cell_measurement_theta_max 26.77
_cell_measurement_theta_min 2.27
_cell_volume 1371.69(12)
_computing_cell_refinement 'Bruker SMART'
_computing_data_collection 'Bruker SMART'
_computing_data_reduction 'Bruker SAINT'
_computing_molecular_graphics 'Bruker SHELXTL'
_computing_publication_material 'Bruker SHELXTL'
_computing_structure_refinement 'SHELXL-97 (Sheldrick, 1997)'
_computing_structure_solution 'SHELXS-97 (Sheldrick, 1997)'
_diffrn_ambient_temperature 296(2)
_diffrn_measured_fraction_theta_full 0.994
_diffrn_measured_fraction_theta_max 0.994
_diffrn_measurement_device_type 'CCD area detector'
_diffrn_measurement_method 'phi and omega scans'
_diffrn_radiation_monochromator graphite
_diffrn_radiation_source 'fine-focus sealed tube'
_diffrn_radiation_type MoK\a
_diffrn_radiation_wavelength 0.71073
_diffrn_reflns_av_R_equivalents 0.0217
_diffrn_reflns_av_sigmaI/netI 0.0223
_diffrn_reflns_limit_h_max 12
_diffrn_reflns_limit_h_min -12
_diffrn_reflns_limit_k_max 13
_diffrn_reflns_limit_k_min -13
_diffrn_reflns_limit_l_max 14
_diffrn_reflns_limit_l_min -14
_diffrn_reflns_number 16340
_diffrn_reflns_theta_full 25.25
_diffrn_reflns_theta_max 25.25
_diffrn_reflns_theta_min 1.74
_exptl_absorpt_coefficient_mu 0.792
_exptl_absorpt_correction_type none
_exptl_crystal_colour yellow
_exptl_crystal_density_diffrn 1.540
_exptl_crystal_density_method 'not measured'
_exptl_crystal_description block
_exptl_crystal_F_000 646
_exptl_crystal_size_max 0.22
_exptl_crystal_size_mid 0.20
_exptl_crystal_size_min 0.18
_refine_diff_density_max 1.127
_refine_diff_density_min -0.938
_refine_diff_density_rms 0.071
_refine_ls_extinction_method none
_refine_ls_goodness_of_fit_ref 1.063
_refine_ls_hydrogen_treatment mixed
_refine_ls_matrix_type full
_refine_ls_number_parameters 360
_refine_ls_number_reflns 4936
_refine_ls_number_restraints 0
_refine_ls_restrained_S_all 1.063
_refine_ls_R_factor_all 0.0639
_refine_ls_R_factor_gt 0.0549
_refine_ls_shift/su_max 0.000
_refine_ls_shift/su_mean 0.000
_refine_ls_structure_factor_coef Fsqd
_refine_ls_weighting_details 'calc w=1/[\s^2^(Fo^2^)+(0.0972P)^2^+1.2208P] where P=(Fo^2^+2Fc^2^)/3'
_refine_ls_weighting_scheme calc
_refine_ls_wR_factor_gt 0.1600
_refine_ls_wR_factor_ref 0.1673
_reflns_number_gt 4183
_reflns_number_total 4936
_reflns_threshold_expression >2sigma(I)
_cod_data_source_file suppl_ncrs-2017-0195_suppl.cif
_cod_data_source_block I
_cod_depositor_comments
;
The following automatic conversions were performed:

data item '_symmetry_cell_setting' value 'Triclinic' was changed to
'triclinic' in accordance with the built-in table derived from the
CIF Core dictionary named 'cif_core.dic' version 2.4.5 last updated
on 2014-11-21.

Automatic conversion script
Id: cif_fix_values 8738 2021-04-28 16:35:53Z antanas 
;
_cod_original_sg_symbol_Hall -P1
_cod_original_sg_symbol_H-M P-1
_cod_database_code 8106765

loop_
_symmetry_equiv_pos_as_xyz
'x, y, z'
'-x, -y, -z'

loop_
_atom_site_label
_atom_site_type_symbol
_atom_site_fract_x
_atom_site_fract_y
_atom_site_fract_z
_atom_site_U_iso_or_equiv
_atom_site_adp_type
_atom_site_occupancy
_atom_site_symmetry_multiplicity
_atom_site_calc_flag
_atom_site_refinement_flags
_atom_site_disorder_assembly
_atom_site_disorder_group
H3B H 0.462(4) 0.417(4) 0.094(3) 0.050(10) Uiso 1 1 d . . .
H3A H 0.441(4) 0.356(4) -0.002(3) 0.050(10) Uiso 1 1 d . . .
C1 C 1.0065(3) 0.5535(3) 0.1245(3) 0.0476(8) Uani 1 1 d . . .
H1 H 0.9753 0.6076 0.0589 0.057 Uiso 1 1 calc R . .
C2 C 1.1417(4) 0.4847(4) 0.1235(3) 0.0576(9) Uani 1 1 d . . .
H2 H 1.1987 0.4929 0.0577 0.069 Uiso 1 1 calc R . .
C3 C 1.1897(3) 0.4065(4) 0.2176(3) 0.0562(9) Uani 1 1 d . . .
H3 H 1.2800 0.3612 0.2170 0.067 Uiso 1 1 calc R . .
C4 C 1.1029(3) 0.3933(3) 0.3171(3) 0.0454(7) Uani 1 1 d . . .
C5 C 0.9683(3) 0.4647(3) 0.3103(2) 0.0367(6) Uani 1 1 d . . .
C6 C 1.1431(4) 0.3161(4) 0.4222(3) 0.0571(9) Uani 1 1 d . . .
H6 H 1.2321 0.2685 0.4272 0.069 Uiso 1 1 calc R . .
C7 C 1.0540(4) 0.3109(4) 0.5145(3) 0.0583(9) Uani 1 1 d . . .
H7 H 1.0832 0.2607 0.5823 0.070 Uiso 1 1 calc R . .
C8 C 0.9160(3) 0.3810(3) 0.5102(3) 0.0455(7) Uani 1 1 d . . .
C9 C 0.8731(3) 0.4564(3) 0.4079(2) 0.0369(6) Uani 1 1 d . . .
C10 C 0.8188(4) 0.3813(4) 0.6049(3) 0.0565(9) Uani 1 1 d . . .
H10 H 0.8424 0.3321 0.6746 0.068 Uiso 1 1 calc R . .
C11 C 0.6903(4) 0.4543(4) 0.5928(3) 0.0571(9) Uani 1 1 d . . .
H11 H 0.6257 0.4568 0.6547 0.069 Uiso 1 1 calc R . .
C12 C 0.6564(3) 0.5249(3) 0.4878(3) 0.0485(8) Uani 1 1 d . . .
H12 H 0.5679 0.5734 0.4810 0.058 Uiso 1 1 calc R . .
C13 C 0.6584(3) 0.4031(3) 0.1758(3) 0.0412(7) Uani 1 1 d . . .
C14 C 0.7156(3) 0.3116(3) 0.0925(3) 0.0403(7) Uani 1 1 d . . .
C15 C 0.8492(3) 0.2418(3) 0.0794(3) 0.0479(8) Uani 1 1 d . . .
C16 C 0.9044(4) 0.1682(4) -0.0056(4) 0.0634(10) Uani 1 1 d . . .
H16 H 0.9943 0.1213 -0.0122 0.076 Uiso 1 1 calc R . .
C17 C 0.8205(5) 0.1673(4) -0.0801(4) 0.0718(12) Uani 1 1 d . . .
H17 H 0.8557 0.1219 -0.1400 0.086 Uiso 1 1 calc R . .
C18 C 0.6876(5) 0.2311(4) -0.0683(3) 0.0633(10) Uani 1 1 d . . .
H18 H 0.6337 0.2282 -0.1196 0.076 Uiso 1 1 calc R . .
C19 C 0.6318(4) 0.3006(3) 0.0202(3) 0.0492(8) Uani 1 1 d . . .
C20 C 0.7296(4) 0.8777(3) 0.2182(3) 0.0509(8) Uani 1 1 d . . .
C21 C 0.7005(4) 0.9135(4) 0.1058(3) 0.0571(9) Uani 1 1 d . . .
C22 C 0.6897(3) 0.8353(3) 0.0384(3) 0.0480(8) Uani 1 1 d . . .
C23 C 0.6659(4) 0.8828(4) -0.0843(3) 0.0648(10) Uani 1 1 d . . .
H23A H 0.7413 0.8393 -0.1320 0.097 Uiso 1 1 calc R . .
H23B H 0.6532 0.9708 -0.1009 0.097 Uiso 1 1 calc R . .
H23C H 0.5881 0.8686 -0.0987 0.097 Uiso 1 1 calc R . .
C24 C 0.7529(5) 0.9703(4) 0.2770(4) 0.0770(13) Uani 1 1 d . . .
H24A H 0.7079 0.9675 0.3527 0.116 Uiso 1 1 calc R . .
H24B H 0.7192 1.0530 0.2348 0.116 Uiso 1 1 calc R . .
H24C H 0.8465 0.9492 0.2809 0.116 Uiso 1 1 calc R . .
C25 C 0.6867(7) 0.1208(5) 0.5903(5) 0.0953(17) Uani 1 1 d . . .
H25 H 0.647(6) 0.179(6) 0.645(5) 0.114 Uiso 1 1 calc . . .
Cl1 Cl 0.95472(10) 0.23989(10) 0.17492(11) 0.0722(3) Uani 1 1 d . . .
Cl2 Cl 0.6711(3) 0.20639(16) 0.45548(14) 0.1443(9) Uani 1 1 d . . .
Cl3 Cl 0.8471(2) 0.0386(2) 0.6193(2) 0.1546(9) Uani 1 1 d . . .
Cl4 Cl 0.5975(2) 0.0148(2) 0.61263(17) 0.1281(6) Uani 1 1 d . . .
H21 H 0.683(4) 0.991(5) 0.075(4) 0.075(14) Uiso 1 1 d . . .
N1 N 0.9206(2) 0.5443(2) 0.2162(2) 0.0379(6) Uani 1 1 d . . .
N2 N 0.7442(2) 0.5268(2) 0.3954(2) 0.0389(6) Uani 1 1 d . . .
N3 N 0.4964(4) 0.3600(4) 0.0352(4) 0.0728(10) Uani 1 1 d . . .
O1 O 0.7399(2) 0.7714(2) 0.2759(2) 0.0497(6) Uani 1 1 d . . .
O2 O 0.6993(2) 0.7202(2) 0.07284(19) 0.0485(5) Uani 1 1 d . . .
O3 O 0.5368(2) 0.6817(2) 0.2737(2) 0.0530(6) Uani 1 1 d . . .
O4 O 0.7163(2) 0.4846(2) 0.16426(19) 0.0443(5) Uani 1 1 d . . .
O5 O 0.5602(3) 0.3992(3) 0.2416(3) 0.0796(9) Uani 1 1 d . . .
V1 V 0.69247(5) 0.63377(5) 0.23284(4) 0.03762(19) Uani 1 1 d . . .

loop_
_atom_site_aniso_label
_atom_site_aniso_U_11
_atom_site_aniso_U_22
_atom_site_aniso_U_33
_atom_site_aniso_U_23
_atom_site_aniso_U_13
_atom_site_aniso_U_12
C1 0.0507(18) 0.058(2) 0.0377(16) -0.0087(15) 0.0038(14) -0.0247(16)
C2 0.0491(19) 0.072(3) 0.054(2) -0.0196(19) 0.0152(16) -0.0258(18)
C3 0.0370(17) 0.062(2) 0.068(2) -0.0238(19) 0.0064(16) -0.0120(16)
C4 0.0408(16) 0.0469(19) 0.0519(19) -0.0181(15) -0.0053(14) -0.0128(14)
C5 0.0365(15) 0.0382(16) 0.0379(15) -0.0124(13) -0.0024(12) -0.0124(12)
C6 0.0472(19) 0.050(2) 0.069(2) -0.0128(18) -0.0198(17) -0.0021(16)
C7 0.067(2) 0.051(2) 0.054(2) -0.0020(17) -0.0234(18) -0.0112(18)
C8 0.0570(19) 0.0435(18) 0.0385(16) -0.0053(14) -0.0092(14) -0.0183(15)
C9 0.0412(16) 0.0387(16) 0.0342(15) -0.0094(12) -0.0030(12) -0.0155(13)
C10 0.082(3) 0.060(2) 0.0352(17) -0.0026(15) -0.0049(17) -0.036(2)
C11 0.067(2) 0.070(3) 0.0430(19) -0.0156(17) 0.0143(17) -0.040(2)
C12 0.0457(17) 0.058(2) 0.0469(18) -0.0157(16) 0.0082(14) -0.0247(16)
C13 0.0413(16) 0.0429(18) 0.0379(16) -0.0069(13) -0.0037(13) -0.0118(13)
C14 0.0453(16) 0.0387(17) 0.0393(16) -0.0050(13) -0.0044(13) -0.0173(13)
C15 0.0471(18) 0.0417(18) 0.057(2) -0.0111(15) -0.0045(15) -0.0156(14)
C16 0.061(2) 0.050(2) 0.077(3) -0.024(2) 0.007(2) -0.0127(18)
C17 0.102(4) 0.060(3) 0.060(2) -0.028(2) 0.007(2) -0.031(2)
C18 0.091(3) 0.054(2) 0.054(2) -0.0125(18) -0.020(2) -0.028(2)
C19 0.060(2) 0.0435(19) 0.0501(19) -0.0012(15) -0.0156(15) -0.0243(16)
C20 0.0540(19) 0.0395(19) 0.060(2) -0.0104(16) -0.0059(16) -0.0149(15)
C21 0.073(3) 0.038(2) 0.057(2) 0.0006(17) -0.0107(18) -0.0163(17)
C22 0.0416(17) 0.047(2) 0.0476(18) -0.0039(15) -0.0056(14) -0.0072(14)
C23 0.077(3) 0.057(2) 0.051(2) 0.0026(18) -0.0168(19) -0.014(2)
C24 0.113(4) 0.055(2) 0.077(3) -0.011(2) -0.026(3) -0.037(2)
C25 0.121(4) 0.076(3) 0.075(3) -0.033(3) -0.006(3) -0.005(3)
Cl1 0.0509(5) 0.0663(6) 0.1013(8) -0.0252(6) -0.0306(5) -0.0050(4)
Cl2 0.268(3) 0.0863(10) 0.0725(9) -0.0231(8) -0.0203(12) -0.0444(13)
Cl3 0.1094(13) 0.1325(16) 0.206(2) -0.0487(16) -0.0333(14) -0.0007(12)
Cl4 0.1174(13) 0.1339(15) 0.1244(14) -0.0305(12) 0.0034(11) -0.0326(11)
N1 0.0395(13) 0.0420(14) 0.0349(13) -0.0083(11) 0.0000(10) -0.0173(11)
N2 0.0382(13) 0.0435(15) 0.0381(13) -0.0123(11) 0.0025(10) -0.0167(11)
N3 0.053(2) 0.077(3) 0.096(3) -0.019(2) -0.027(2) -0.0188(18)
O1 0.0636(15) 0.0415(13) 0.0479(13) -0.0090(10) -0.0150(11) -0.0170(11)
O2 0.0594(14) 0.0447(14) 0.0407(12) -0.0054(10) -0.0129(10) -0.0136(11)
O3 0.0410(12) 0.0560(15) 0.0590(14) -0.0194(12) -0.0034(10) -0.0075(11)
O4 0.0429(12) 0.0461(13) 0.0479(12) -0.0167(10) -0.0022(9) -0.0155(10)
O5 0.080(2) 0.085(2) 0.081(2) -0.0345(17) 0.0386(16) -0.0456(17)
V1 0.0369(3) 0.0383(3) 0.0380(3) -0.0096(2) -0.0058(2) -0.0099(2)

loop_
_atom_type_symbol
_atom_type_description
_atom_type_scat_dispersion_real
_atom_type_scat_dispersion_imag
_atom_type_scat_source
C C 0.0033 0.0016 'International Tables Vol C Tables 4.2.6.8 and 6.1.1.4'
H H 0.0000 0.0000 'International Tables Vol C Tables 4.2.6.8 and 6.1.1.4'
N N 0.0061 0.0033 'International Tables Vol C Tables 4.2.6.8 and 6.1.1.4'
O O 0.0106 0.0060 'International Tables Vol C Tables 4.2.6.8 and 6.1.1.4'
Cl Cl 0.1484 0.1585 'International Tables Vol C Tables 4.2.6.8 and 6.1.1.4'
V V 0.3005 0.5294 'International Tables Vol C Tables 4.2.6.8 and 6.1.1.4'

loop_
_geom_angle_atom_site_label_1
_geom_angle_atom_site_label_2
_geom_angle_atom_site_label_3
_geom_angle
_geom_angle_site_symmetry_1
_geom_angle_site_symmetry_3
N1 C1 C2 122.2(3) . .
N1 C1 H1 118.9 . .
C2 C1 H1 118.9 . .
C3 C2 C1 120.2(3) . .
C3 C2 H2 119.9 . .
C1 C2 H2 119.9 . .
C2 C3 C4 119.9(3) . .
C2 C3 H3 120.1 . .
C4 C3 H3 120.1 . .
C5 C4 C3 116.2(3) . .
C5 C4 C6 119.1(3) . .
C3 C4 C6 124.7(3) . .
N1 C5 C4 123.8(3) . .
N1 C5 C9 116.5(3) . .
C4 C5 C9 119.7(3) . .
C7 C6 C4 121.1(3) . .
C7 C6 H6 119.5 . .
C4 C6 H6 119.5 . .
C6 C7 C8 121.4(3) . .
C6 C7 H7 119.3 . .
C8 C7 H7 119.3 . .
C9 C8 C10 117.2(3) . .
C9 C8 C7 118.9(3) . .
C10 C8 C7 123.8(3) . .
N2 C9 C8 123.3(3) . .
N2 C9 C5 116.9(3) . .
C8 C9 C5 119.8(3) . .
C11 C10 C8 119.2(3) . .
C11 C10 H10 120.4 . .
C8 C10 H10 120.4 . .
C10 C11 C12 119.6(3) . .
C10 C11 H11 120.2 . .
C12 C11 H11 120.2 . .
N2 C12 C11 123.5(3) . .
N2 C12 H12 118.3 . .
C11 C12 H12 118.3 . .
O5 C13 O4 125.8(3) . .
O5 C13 C14 120.1(3) . .
O4 C13 C14 114.0(3) . .
C15 C14 C19 117.8(3) . .
C15 C14 C13 122.9(3) . .
C19 C14 C13 119.2(3) . .
C14 C15 C16 122.9(3) . .
C14 C15 Cl1 119.9(3) . .
C16 C15 Cl1 117.2(3) . .
C17 C16 C15 117.4(4) . .
C17 C16 H16 121.3 . .
C15 C16 H16 121.3 . .
C18 C17 C16 121.8(4) . .
C18 C17 H17 119.1 . .
C16 C17 H17 119.1 . .
C17 C18 C19 120.5(4) . .
C17 C18 H18 119.8 . .
C19 C18 H18 119.8 . .
N3 C19 C18 120.3(4) . .
N3 C19 C14 120.5(3) . .
C18 C19 C14 119.3(3) . .
O1 C20 C21 124.6(3) . .
O1 C20 C24 116.5(3) . .
C21 C20 C24 118.9(3) . .
C22 C21 C20 125.1(4) . .
C22 C21 H21 116(3) . .
C20 C21 H21 119(3) . .
O2 C22 C21 124.4(3) . .
O2 C22 C23 115.3(3) . .
C21 C22 C23 120.3(3) . .
C22 C23 H23A 109.5 . .
C22 C23 H23B 109.5 . .
H23A C23 H23B 109.5 . .
C22 C23 H23C 109.5 . .
H23A C23 H23C 109.5 . .
H23B C23 H23C 109.5 . .
C20 C24 H24A 109.5 . .
C20 C24 H24B 109.5 . .
H24A C24 H24B 109.5 . .
C20 C24 H24C 109.5 . .
H24A C24 H24C 109.5 . .
H24B C24 H24C 109.5 . .
Cl3 C25 Cl2 114.6(4) . .
Cl3 C25 Cl4 108.5(3) . .
Cl2 C25 Cl4 109.9(4) . .
Cl3 C25 H25 108(4) . .
Cl2 C25 H25 108(4) . .
Cl4 C25 H25 108(4) . .
C1 N1 C5 117.8(3) . .
C1 N1 V1 128.3(2) . .
C5 N1 V1 113.69(18) . .
C12 N2 C9 117.1(3) . .
C12 N2 V1 123.7(2) . .
C9 N2 V1 119.18(19) . .
C19 N3 H3B 118(2) . .
C19 N3 H3A 126(3) . .
H3B N3 H3A 116(4) . .
C20 O1 V1 127.2(2) . .
C22 O2 V1 127.1(2) . .
C13 O4 V1 136.9(2) . .
O3 V1 O2 102.19(12) . .
O3 V1 O4 103.51(11) . .
O2 V1 O4 84.79(10) . .
O3 V1 O1 98.00(12) . .
O2 V1 O1 87.62(10) . .
O4 V1 O1 158.25(10) . .
O3 V1 N2 93.78(11) . .
O2 V1 N2 163.87(10) . .
O4 V1 N2 93.71(10) . .
O1 V1 N2 87.97(9) . .
O3 V1 N1 167.14(11) . .
O2 V1 N1 90.60(9) . .
O4 V1 N1 78.73(9) . .
O1 V1 N1 81.01(10) . .
N2 V1 N1 73.39(9) . .

loop_
_geom_bond_atom_site_label_1
_geom_bond_atom_site_label_2
_geom_bond_distance
_geom_bond_site_symmetry_2
C1 N1 1.331(4) .
C1 C2 1.395(5) .
C1 H1 0.9300 .
C2 C3 1.348(6) .
C2 H2 0.9300 .
C3 C4 1.411(5) .
C3 H3 0.9300 .
C4 C5 1.404(4) .
C4 C6 1.424(5) .
C5 N1 1.351(4) .
C5 C9 1.439(4) .
C6 C7 1.350(6) .
C6 H6 0.9300 .
C7 C8 1.429(5) .
C7 H7 0.9300 .
C8 C9 1.399(4) .
C8 C10 1.416(5) .
C9 N2 1.358(4) .
C10 C11 1.361(6) .
C10 H10 0.9300 .
C11 C12 1.385(5) .
C11 H11 0.9300 .
C12 N2 1.339(4) .
C12 H12 0.9300 .
C13 O5 1.223(4) .
C13 O4 1.277(4) .
C13 C14 1.511(4) .
C14 C15 1.385(5) .
C14 C19 1.408(5) .
C15 C16 1.389(5) .
C15 Cl1 1.742(4) .
C16 C17 1.381(6) .
C16 H16 0.9300 .
C17 C18 1.362(7) .
C17 H17 0.9300 .
C18 C19 1.395(5) .
C18 H18 0.9300 .
C19 N3 1.378(5) .
C20 O1 1.258(4) .
C20 C21 1.387(5) .
C20 C24 1.508(5) .
C21 C22 1.379(5) .
C21 H21 0.86(5) .
C22 O2 1.282(4) .
C22 C23 1.498(5) .
C23 H23A 0.9600 .
C23 H23B 0.9600 .
C23 H23C 0.9600 .
C24 H24A 0.9600 .
C24 H24B 0.9600 .
C24 H24C 0.9600 .
C25 Cl3 1.713(7) .
C25 Cl2 1.719(6) .
C25 Cl4 1.764(7) .
C25 H25 0.98(6) .
N1 V1 2.305(3) .
N2 V1 2.135(3) .
N3 H3B 1.00(4) .
N3 H3A 0.83(4) .
O1 V1 2.017(2) .
O2 V1 1.982(2) .
O3 V1 1.600(2) .
O4 V1 1.983(2) .

loop_
_geom_torsion_atom_site_label_1
_geom_torsion_atom_site_label_2
_geom_torsion_atom_site_label_3
_geom_torsion_atom_site_label_4
_geom_torsion
_geom_torsion_site_symmetry_1
_geom_torsion_site_symmetry_2
_geom_torsion_site_symmetry_3
_geom_torsion_site_symmetry_4
N1 C1 C2 C3 -0.6(6) . . . .
C1 C2 C3 C4 0.6(6) . . . .
C2 C3 C4 C5 0.3(5) . . . .
C2 C3 C4 C6 -178.3(4) . . . .
C3 C4 C5 N1 -1.2(5) . . . .
C6 C4 C5 N1 177.4(3) . . . .
C3 C4 C5 C9 179.8(3) . . . .
C6 C4 C5 C9 -1.5(5) . . . .
C5 C4 C6 C7 -0.1(5) . . . .
C3 C4 C6 C7 178.4(4) . . . .
C4 C6 C7 C8 0.9(6) . . . .
C6 C7 C8 C9 -0.1(5) . . . .
C6 C7 C8 C10 -178.6(4) . . . .
C10 C8 C9 N2 -1.1(5) . . . .
C7 C8 C9 N2 -179.7(3) . . . .
C10 C8 C9 C5 177.0(3) . . . .
C7 C8 C9 C5 -1.6(5) . . . .
N1 C5 C9 N2 1.6(4) . . . .
C4 C5 C9 N2 -179.4(3) . . . .
N1 C5 C9 C8 -176.7(3) . . . .
C4 C5 C9 C8 2.4(4) . . . .
C9 C8 C10 C11 -0.5(5) . . . .
C7 C8 C10 C11 178.0(3) . . . .
C8 C10 C11 C12 1.4(5) . . . .
C10 C11 C12 N2 -0.7(5) . . . .
O5 C13 C14 C15 -130.1(4) . . . .
O4 C13 C14 C15 53.9(4) . . . .
O5 C13 C14 C19 53.3(5) . . . .
O4 C13 C14 C19 -122.6(3) . . . .
C19 C14 C15 C16 3.9(5) . . . .
C13 C14 C15 C16 -172.7(3) . . . .
C19 C14 C15 Cl1 -173.9(2) . . . .
C13 C14 C15 Cl1 9.5(5) . . . .
C14 C15 C16 C17 0.8(6) . . . .
Cl1 C15 C16 C17 178.7(3) . . . .
C15 C16 C17 C18 -3.0(6) . . . .
C16 C17 C18 C19 0.4(7) . . . .
C17 C18 C19 N3 -176.8(4) . . . .
C17 C18 C19 C14 4.5(6) . . . .
C15 C14 C19 N3 174.8(3) . . . .
C13 C14 C19 N3 -8.5(5) . . . .
C15 C14 C19 C18 -6.5(5) . . . .
C13 C14 C19 C18 170.3(3) . . . .
O1 C20 C21 C22 -5.8(6) . . . .
C24 C20 C21 C22 173.4(4) . . . .
C20 C21 C22 O2 3.4(6) . . . .
C20 C21 C22 C23 -176.2(4) . . . .
C2 C1 N1 C5 -0.3(5) . . . .
C2 C1 N1 V1 -173.9(3) . . . .
C4 C5 N1 C1 1.2(4) . . . .
C9 C5 N1 C1 -179.8(3) . . . .
C4 C5 N1 V1 175.7(2) . . . .
C9 C5 N1 V1 -5.3(3) . . . .
C11 C12 N2 C9 -0.9(5) . . . .
C11 C12 N2 V1 179.3(3) . . . .
C8 C9 N2 C12 1.8(4) . . . .
C5 C9 N2 C12 -176.4(3) . . . .
C8 C9 N2 V1 -178.4(2) . . . .
C5 C9 N2 V1 3.4(3) . . . .
C21 C20 O1 V1 -9.6(5) . . . .
C24 C20 O1 V1 171.3(3) . . . .
C21 C22 O2 V1 14.3(5) . . . .
C23 C22 O2 V1 -166.1(2) . . . .
O5 C13 O4 V1 0.3(6) . . . .
C14 C13 O4 V1 175.9(2) . . . .
C22 O2 V1 O3 77.1(3) . . . .
C22 O2 V1 O4 179.8(3) . . . .
C22 O2 V1 O1 -20.6(3) . . . .
C22 O2 V1 N2 -94.9(4) . . . .
C22 O2 V1 N1 -101.6(3) . . . .
C13 O4 V1 O3 -26.7(3) . . . .
C13 O4 V1 O2 -128.0(3) . . . .
C13 O4 V1 O1 161.9(3) . . . .
C13 O4 V1 N2 68.1(3) . . . .
C13 O4 V1 N1 140.3(3) . . . .
C20 O1 V1 O3 -83.6(3) . . . .
C20 O1 V1 O2 18.4(3) . . . .
C20 O1 V1 O4 87.9(4) . . . .
C20 O1 V1 N2 -177.1(3) . . . .
C20 O1 V1 N1 109.4(3) . . . .
C12 N2 V1 O3 -3.8(3) . . . .
C9 N2 V1 O3 176.3(2) . . . .
C12 N2 V1 O2 168.3(3) . . . .
C9 N2 V1 O2 -11.6(5) . . . .
C12 N2 V1 O4 -107.7(3) . . . .
C9 N2 V1 O4 72.5(2) . . . .
C12 N2 V1 O1 94.0(3) . . . .
C9 N2 V1 O1 -85.8(2) . . . .
C12 N2 V1 N1 175.3(3) . . . .
C9 N2 V1 N1 -4.5(2) . . . .
C1 N1 V1 O3 -177.0(5) . . . .
C5 N1 V1 O3 9.2(6) . . . .
C1 N1 V1 O2 -2.9(3) . . . .
C5 N1 V1 O2 -176.7(2) . . . .
C1 N1 V1 O4 81.6(3) . . . .
C5 N1 V1 O4 -92.2(2) . . . .
C1 N1 V1 O1 -90.4(3) . . . .
C5 N1 V1 O1 95.8(2) . . . .
C1 N1 V1 N2 179.0(3) . . . .
C5 N1 V1 N2 5.21(19) . . . .
